data_2100011
loop_
_publ_author_name
'Khrustalev, Victor N.'
'Vasil'kov, Alexander Yu.'
'Antipin, Mikhail Yu.'

_publ_section_title
;
 Substituent effects in bis(arene)chromium compounds containing a CN
 group in the aromatic ring
;
_journal_issue 3
_journal_name_full 'Acta Crystallographica Section B'
_journal_page_first 304
_journal_page_last 311
_journal_paper_doi 10.1107/S0108768105008797
_journal_volume 61
_journal_year 2005
_chemical_formula_moiety 'C14 H10 Cr N2'
_chemical_formula_sum 'C14 H10 Cr N2'
_chemical_formula_weight 258.24
_chemical_name_systematic
;
 ?
;
_space_group_IT_number 14
_symmetry_cell_setting monoclinic
_symmetry_space_group_name_Hall '-P 2yn'
_symmetry_space_group_name_H-M 'P 1 21/n 1'
_atom_sites_solution_hydrogens difmap
_atom_sites_solution_primary direct
_atom_sites_solution_secondary difmap
_audit_creation_method SHELXL-97
_cell_angle_alpha 90.00
_cell_angle_beta 91.6830(10)
_cell_angle_gamma 90.00
_cell_formula_units_Z 4
_cell_length_a 7.7300(5)
_cell_length_b 12.0887(8)
_cell_length_c 11.1762(8)
_cell_measurement_reflns_used 4186
_cell_measurement_temperature 120(2)
_cell_measurement_theta_max 30.0
_cell_measurement_theta_min 2.5
_cell_volume 1043.92(12)
_computing_cell_refinement 'SAINTPlus (Bruker, 1998a)'
_computing_data_collection 'SMART (Bruker, 1998b)'
_computing_data_reduction 'SAINTPlus (Bruker, 1998a)'
_computing_molecular_graphics 'SHELXTL ver. 5.1 (Sheldrick, 1998b)'
_computing_publication_material 'SHELXTL ver. 5.1 (Sheldrick, 1998b)'
_computing_structure_refinement 'SHELXTL ver. 5.1 (Sheldrick, 1998b)'
_computing_structure_solution 'SHELXTL ver. 5.1 (Sheldrick, 1998b)'
_diffrn_ambient_temperature 120(2)
_diffrn_measured_fraction_theta_full 0.978
_diffrn_measured_fraction_theta_max 0.978
_diffrn_measurement_device_type 'Bruker SMART 1000 CCD area detector'
_diffrn_measurement_method 'phi and omega scans'
_diffrn_radiation_monochromator graphite
_diffrn_radiation_source 'normal-focus sealed tube'
_diffrn_radiation_type MoK\a
_diffrn_radiation_wavelength 0.71073
_diffrn_reflns_av_R_equivalents 0.0222
_diffrn_reflns_av_sigmaI/netI 0.0235
_diffrn_reflns_limit_h_max 10
_diffrn_reflns_limit_h_min -10
_diffrn_reflns_limit_k_max 17
_diffrn_reflns_limit_k_min -14
_diffrn_reflns_limit_l_max 15
_diffrn_reflns_limit_l_min -13
_diffrn_reflns_number 7835
_diffrn_reflns_theta_full 30.02
_diffrn_reflns_theta_max 30.02
_diffrn_reflns_theta_min 2.48
_exptl_absorpt_coefficient_mu 1.068
_exptl_absorpt_correction_T_max 0.784
_exptl_absorpt_correction_T_min 0.700
_exptl_absorpt_correction_type multi-scan
_exptl_absorpt_process_details 'SADABS (Sheldrick, 1998a)'
_exptl_crystal_colour brown
_exptl_crystal_density_diffrn 1.643
_exptl_crystal_density_method 'not measured'
_exptl_crystal_description prism
_exptl_crystal_F_000 528
_exptl_crystal_size_max 0.36
_exptl_crystal_size_mid 0.28
_exptl_crystal_size_min 0.24
_refine_diff_density_max 0.831
_refine_diff_density_min -0.515
_refine_ls_extinction_method none
_refine_ls_goodness_of_fit_ref 1.023
_refine_ls_hydrogen_treatment refall
_refine_ls_matrix_type full
_refine_ls_number_parameters 194
_refine_ls_number_reflns 2984
_refine_ls_number_restraints 0
_refine_ls_restrained_S_all 1.023
_refine_ls_R_factor_all 0.0466
_refine_ls_R_factor_gt 0.0373
_refine_ls_shift/su_max 0.000
_refine_ls_shift/su_mean 0.000
_refine_ls_structure_factor_coef Fsqd
_refine_ls_weighting_details 'calc w=1/[\s^2^(Fo^2^)+(0.0300P)^2^+1.5000P] where P=(Fo^2^+2Fc^2^)/3'
_refine_ls_weighting_scheme calc
_refine_ls_wR_factor_gt 0.0819
_refine_ls_wR_factor_ref 0.0855
_reflns_number_gt 2343
_reflns_number_total 2984
_reflns_threshold_expression I>2\s(I)
_cod_data_source_file av5032.cif
_cod_data_source_block 2
_cod_depositor_comments
;
The following automatic conversions were performed:
'_symmetry_cell_setting' value 'Monoclinic' changed to 'monoclinic'
according to '/home/saulius/struct/CIF-dictionaries/cif_core.dic'
dictionary named 'cif_core.dic' version 2.4.1 from 2010-06-29.

Automatic conversion script
Id: cif_fix_enum 1527 2010-12-29 10:47:43Z saulius 

The following automatic conversions were performed:

'_symmetry_cell_setting' value 'Monoclinic' changed to 'monoclinic'
according to /home/saulius/struct/CIF-dictionaries/cif_core.dic
dictionary named 'cif_core.dic' version 2.4.1 from 2010-06-29.

Automatic conversion script
Id: cif_fix_values 1715 2011-07-08 13:25:40Z adriana 
;
_cod_original_sg_symbol_H-M 'P 21/n'
_cod_database_code 2100011
_cod_database_fobs_code 2100011

loop_
_symmetry_equiv_pos_as_xyz
'x, y, z'
'-x+1/2, y+1/2, -z+1/2'
'-x, -y, -z'
'x-1/2, -y-1/2, z-1/2'

loop_
_atom_site_label
_atom_site_fract_x
_atom_site_fract_y
_atom_site_fract_z
_atom_site_U_iso_or_equiv
_atom_site_adp_type
_atom_site_calc_flag
_atom_site_refinement_flags
_atom_site_occupancy
_atom_site_disorder_assembly
_atom_site_disorder_group
_atom_site_type_symbol
Cr1 0.04345(3) 0.75146(2) 0.93561(2) 0.01128(8) Uani d . 1 . . Cr
N1 -0.3609(2) 0.51400(15) 0.87685(16) 0.0258(4) Uani d . 1 . . N
N2 -0.0860(2) 0.52292(15) 0.65612(16) 0.0258(4) Uani d . 1 . . N
C1 -0.1888(2) 0.66959(14) 0.98524(15) 0.0148(3) Uani d . 1 . . C
C2 -0.0529(2) 0.64107(15) 1.06843(15) 0.0161(3) Uani d . 1 . . C
C3 0.0421(2) 0.72575(16) 1.12641(16) 0.0174(3) Uani d . 1 . . C
C4 0.0049(2) 0.83751(16) 1.10249(16) 0.0183(3) Uani d . 1 . . C
C5 -0.1295(2) 0.86610(15) 1.01993(16) 0.0172(3) Uani d . 1 . . C
C6 -0.2267(2) 0.78284(15) 0.95990(16) 0.0153(3) Uani d . 1 . . C
C7 -0.2835(2) 0.58377(15) 0.92391(17) 0.0179(3) Uani d . 1 . . C
C8 0.0919(2) 0.67404(15) 0.76786(15) 0.0151(3) Uani d . 1 . . C
C9 0.2242(2) 0.64241(15) 0.85240(16) 0.0159(3) Uani d . 1 . . C
C10 0.3166(2) 0.72568(16) 0.91566(16) 0.0176(3) Uani d . 1 . . C
C11 0.2796(2) 0.83835(16) 0.89506(17) 0.0194(4) Uani d . 1 . . C
C12 0.1483(2) 0.86904(15) 0.81068(16) 0.0180(3) Uani d . 1 . . C
C13 0.0530(2) 0.78747(16) 0.74723(15) 0.0165(3) Uani d . 1 . . C
C14 -0.0070(2) 0.59033(16) 0.70591(16) 0.0186(3) Uani d . 1 . . C
H2 -0.023(3) 0.565(2) 1.084(2) 0.028(6) Uiso d . 1 . . H
H3 0.141(3) 0.705(2) 1.179(2) 0.032(7) Uiso d . 1 . . H
H4 0.078(3) 0.8996(19) 1.141(2) 0.019(6) Uiso d . 1 . . H
H5 -0.153(3) 0.943(2) 1.000(2) 0.024(6) Uiso d . 1 . . H
H6 -0.324(3) 0.805(2) 0.900(2) 0.028(6) Uiso d . 1 . . H
H9 0.251(3) 0.566(2) 0.866(2) 0.027(6) Uiso d . 1 . . H
H10 0.400(3) 0.704(2) 0.978(2) 0.027(6) Uiso d . 1 . . H
H11 0.344(3) 0.898(2) 0.944(2) 0.028(6) Uiso d . 1 . . H
H12 0.119(3) 0.947(2) 0.802(2) 0.022(6) Uiso d . 1 . . H
H13 -0.046(3) 0.814(2) 0.693(2) 0.036(7) Uiso d . 1 . . H

loop_
_atom_site_aniso_label
_atom_site_aniso_U_11
_atom_site_aniso_U_22
_atom_site_aniso_U_33
_atom_site_aniso_U_12
_atom_site_aniso_U_13
_atom_site_aniso_U_23
Cr1 0.01087(13) 0.01296(13) 0.01005(13) -0.00019(9) 0.00075(8) -0.00013(10)
N1 0.0232(8) 0.0236(8) 0.0303(9) -0.0034(7) -0.0025(7) -0.0013(7)
N2 0.0273(8) 0.0254(8) 0.0245(8) 0.0029(7) -0.0040(7) -0.0064(7)
C1 0.0135(7) 0.0172(8) 0.0139(7) -0.0019(6) 0.0029(6) -0.0010(6)
C2 0.0166(8) 0.0169(8) 0.0150(8) 0.0015(6) 0.0032(6) 0.0045(6)
C3 0.0151(7) 0.0267(9) 0.0104(7) 0.0002(7) 0.0008(6) 0.0007(7)
C4 0.0177(8) 0.0234(9) 0.0139(8) -0.0020(7) 0.0044(6) -0.0048(7)
C5 0.0188(8) 0.0161(8) 0.0169(8) 0.0020(6) 0.0053(6) -0.0016(6)
C6 0.0113(7) 0.0191(8) 0.0155(8) 0.0021(6) 0.0019(6) 0.0013(6)
C7 0.0160(8) 0.0174(8) 0.0202(8) -0.0006(6) 0.0008(6) 0.0021(7)
C8 0.0153(7) 0.0184(8) 0.0115(7) 0.0004(6) 0.0023(6) -0.0020(6)
C9 0.0145(7) 0.0181(8) 0.0154(8) 0.0023(6) 0.0039(6) 0.0004(7)
C10 0.0106(7) 0.0274(9) 0.0149(8) -0.0004(6) 0.0025(6) -0.0014(7)
C11 0.0175(8) 0.0230(9) 0.0179(8) -0.0050(7) 0.0058(6) -0.0010(7)
C12 0.0216(8) 0.0156(8) 0.0171(8) -0.0006(7) 0.0055(6) 0.0029(7)
C13 0.0178(8) 0.0207(8) 0.0112(7) 0.0032(7) 0.0027(6) 0.0020(6)
C14 0.0187(8) 0.0208(8) 0.0162(8) 0.0030(7) -0.0014(6) -0.0027(7)

loop_
_atom_type_symbol
_atom_type_description
_atom_type_scat_dispersion_real
_atom_type_scat_dispersion_imag
_atom_type_scat_source
C C 0.0033 0.0016 'International Tables Vol C Tables 4.2.6.8 and 6.1.1.4'
H H 0.0000 0.0000 'International Tables Vol C Tables 4.2.6.8 and 6.1.1.4'
N N 0.0061 0.0033 'International Tables Vol C Tables 4.2.6.8 and 6.1.1.4'
Cr Cr 0.3209 0.6236 'International Tables Vol C Tables 4.2.6.8 and 6.1.1.4'

loop_
_geom_angle_atom_site_label_1
_geom_angle_atom_site_label_2
_geom_angle_atom_site_label_3
_geom_angle
C1 Cr1 C8 101.25(7)
C1 Cr1 C2 38.85(7)
C8 Cr1 C2 114.06(7)
C1 Cr1 C6 38.89(7)
C8 Cr1 C6 112.60(7)
C2 Cr1 C6 70.36(7)
C1 Cr1 C9 112.93(7)
C8 Cr1 C9 38.77(7)
C2 Cr1 C9 99.26(7)
C6 Cr1 C9 144.00(7)
C1 Cr1 C10 142.55(7)
C8 Cr1 C10 69.39(7)
C2 Cr1 C10 110.07(7)
C6 Cr1 C10 177.71(7)
C9 Cr1 C10 38.29(7)
C1 Cr1 C13 113.60(7)
C8 Cr1 C13 38.68(7)
C2 Cr1 C13 145.56(7)
C6 Cr1 C13 98.57(7)
C9 Cr1 C13 70.13(7)
C10 Cr1 C13 82.31(7)
C1 Cr1 C3 69.39(7)
C8 Cr1 C3 144.14(7)
C2 Cr1 C3 38.19(7)
C6 Cr1 C3 82.38(7)
C9 Cr1 C3 111.18(7)
C10 Cr1 C3 96.60(7)
C13 Cr1 C3 176.23(7)
C1 Cr1 C5 69.43(7)
C8 Cr1 C5 142.15(7)
C2 Cr1 C5 82.26(7)
C6 Cr1 C5 38.31(7)
C9 Cr1 C5 177.58(7)
C10 Cr1 C5 139.40(7)
C13 Cr1 C5 109.64(7)
C3 Cr1 C5 68.90(7)
C1 Cr1 C4 82.00(7)
C8 Cr1 C4 176.60(7)
C2 Cr1 C4 69.10(7)
C6 Cr1 C4 69.32(7)
C9 Cr1 C4 140.77(7)
C10 Cr1 C4 108.63(7)
C13 Cr1 C4 139.03(7)
C3 Cr1 C4 37.98(7)
C5 Cr1 C4 38.10(7)
C1 Cr1 C11 176.85(7)
C8 Cr1 C11 81.85(7)
C2 Cr1 C11 139.32(7)
C6 Cr1 C11 140.31(7)
C9 Cr1 C11 69.19(7)
C10 Cr1 C11 38.10(7)
C13 Cr1 C11 69.15(7)
C3 Cr1 C11 107.79(7)
C5 Cr1 C11 108.43(7)
C4 Cr1 C11 94.91(7)
C1 Cr1 C12 143.52(7)
C8 Cr1 C12 69.12(7)
C2 Cr1 C12 176.34(7)
C6 Cr1 C12 110.44(7)
C9 Cr1 C12 82.15(7)
C10 Cr1 C12 68.99(7)
C13 Cr1 C12 38.10(7)
C3 Cr1 C12 138.16(7)
C5 Cr1 C12 96.21(7)
C4 Cr1 C12 107.68(7)
C11 Cr1 C12 38.11(7)
C2 C1 C6 120.34(16)
C2 C1 C7 119.57(16)
C6 C1 C7 120.05(16)
C2 C1 Cr1 70.89(10)
C6 C1 Cr1 70.94(9)
C7 C1 Cr1 129.22(12)
C3 C2 C1 119.30(16)
C3 C2 Cr1 71.28(10)
C1 C2 Cr1 70.26(10)
C4 C3 C2 120.70(17)
C4 C3 Cr1 71.34(10)
C2 C3 Cr1 70.54(10)
C3 C4 C5 120.16(17)
C3 C4 Cr1 70.68(10)
C5 C4 Cr1 70.83(10)
C4 C5 C6 120.44(17)
C4 C5 Cr1 71.07(10)
C6 C5 Cr1 70.34(10)
C5 C6 C1 119.05(16)
C5 C6 Cr1 71.35(10)
C1 C6 Cr1 70.17(9)
N1 C7 C1 178.6(2)
C13 C8 C9 120.76(16)
C13 C8 C14 119.66(16)
C9 C8 C14 119.55(16)
C13 C8 Cr1 71.23(10)
C9 C8 Cr1 71.14(10)
C14 C8 Cr1 128.85(12)
C10 C9 C8 118.91(16)
C10 C9 Cr1 70.85(10)
C8 C9 Cr1 70.09(10)
C11 C10 C9 120.67(17)
C11 C10 Cr1 71.45(10)
C9 C10 Cr1 70.85(10)
C10 C11 C12 120.05(17)
C10 C11 Cr1 70.45(10)
C12 C11 Cr1 70.99(10)
C13 C12 C11 120.41(17)
C13 C12 Cr1 70.44(10)
C11 C12 Cr1 70.90(10)
C12 C13 C8 119.20(16)
C12 C13 Cr1 71.46(10)
C8 C13 Cr1 70.10(10)
N2 C14 C8 179.8(2)

loop_
_geom_bond_atom_site_label_1
_geom_bond_atom_site_label_2
_geom_bond_site_symmetry_2
_geom_bond_distance
_geom_bond_publ_flag
Cr1 C1 . 2.1374(17) ?
Cr1 C8 . 2.1383(17) ?
Cr1 C2 . 2.1457(17) ?
Cr1 C6 . 2.1477(17) ?
Cr1 C9 . 2.1521(17) ?
Cr1 C10 . 2.1522(17) ?
Cr1 C13 . 2.1532(17) ?
Cr1 C3 . 2.1553(18) ?
Cr1 C5 . 2.1608(17) ?
Cr1 C4 . 2.1639(18) ?
Cr1 C11 . 2.1652(18) ?
Cr1 C12 . 2.1665(18) ?
N1 C7 . 1.152(3) ?
N2 C14 . 1.152(3) ?
C1 C2 . 1.425(2) ?
C1 C6 . 1.427(2) ?
C1 C7 . 1.433(2) ?
C2 C3 . 1.407(3) ?
C3 C4 . 1.405(3) ?
C4 C5 . 1.412(3) ?
C5 C6 . 1.414(3) ?
C8 C13 . 1.421(3) ?
C8 C9 . 1.424(2) ?
C8 C14 . 1.434(2) ?
C9 C10 . 1.412(3) ?
C10 C11 . 1.409(3) ?
C11 C12 . 1.414(3) ?
C12 C13 . 1.410(3) ?

loop_
_geom_torsion_atom_site_label_1
_geom_torsion_atom_site_label_2
_geom_torsion_atom_site_label_3
_geom_torsion_atom_site_label_4
_geom_torsion
C8 Cr1 C1 C2 114.57(11)
C6 Cr1 C1 C2 -133.26(15)
C9 Cr1 C1 C2 75.73(12)
C10 Cr1 C1 C2 43.86(16)
C13 Cr1 C1 C2 153.15(10)
C3 Cr1 C1 C2 -29.34(10)
C5 Cr1 C1 C2 -103.68(11)
C4 Cr1 C1 C2 -66.44(11)
C11 Cr1 C1 C2 -56.1(13)
C12 Cr1 C1 C2 -175.45(12)
C8 Cr1 C1 C6 -112.17(10)
C2 Cr1 C1 C6 133.26(15)
C9 Cr1 C1 C6 -151.01(10)
C10 Cr1 C1 C6 177.12(11)
C13 Cr1 C1 C6 -73.59(11)
C3 Cr1 C1 C6 103.92(11)
C5 Cr1 C1 C6 29.57(10)
C4 Cr1 C1 C6 66.82(11)
C11 Cr1 C1 C6 77.2(13)
C12 Cr1 C1 C6 -42.19(16)
C8 Cr1 C1 C7 1.53(17)
C2 Cr1 C1 C7 -113.0(2)
C6 Cr1 C1 C7 113.7(2)
C9 Cr1 C1 C7 -37.31(18)
C10 Cr1 C1 C7 -69.2(2)
C13 Cr1 C1 C7 40.11(18)
C3 Cr1 C1 C7 -142.38(18)
C5 Cr1 C1 C7 143.28(18)
C4 Cr1 C1 C7 -179.48(17)
C11 Cr1 C1 C7 -169.1(12)
C12 Cr1 C1 C7 71.5(2)
C6 C1 C2 C3 0.8(2)
C7 C1 C2 C3 178.61(16)
Cr1 C1 C2 C3 53.67(14)
C6 C1 C2 Cr1 -52.90(14)
C7 C1 C2 Cr1 124.95(16)
C1 Cr1 C2 C3 -132.12(15)
C8 Cr1 C2 C3 150.22(10)
C6 Cr1 C2 C3 -103.07(12)
C9 Cr1 C2 C3 112.62(11)
C10 Cr1 C2 C3 74.54(12)
C13 Cr1 C2 C3 -179.15(12)
C5 Cr1 C2 C3 -65.48(11)
C4 Cr1 C2 C3 -28.44(10)
C11 Cr1 C2 C3 43.87(16)
C12 Cr1 C2 C3 0.2(11)
C8 Cr1 C2 C1 -77.66(11)
C6 Cr1 C2 C1 29.05(10)
C9 Cr1 C2 C1 -115.26(11)
C10 Cr1 C2 C1 -153.35(10)
C13 Cr1 C2 C1 -47.03(16)
C3 Cr1 C2 C1 132.12(15)
C5 Cr1 C2 C1 66.64(11)
C4 Cr1 C2 C1 103.68(11)
C11 Cr1 C2 C1 175.99(11)
C12 Cr1 C2 C1 132.3(11)
C1 C2 C3 C4 -0.4(3)
Cr1 C2 C3 C4 52.81(15)
C1 C2 C3 Cr1 -53.19(14)
C1 Cr1 C3 C4 -103.89(11)
C8 Cr1 C3 C4 175.58(11)
C2 Cr1 C3 C4 -133.70(16)
C6 Cr1 C3 C4 -65.95(11)
C9 Cr1 C3 C4 148.62(10)
C10 Cr1 C3 C4 111.99(11)
C13 Cr1 C3 C4 39.0(11)
C5 Cr1 C3 C4 -28.79(10)
C11 Cr1 C3 C4 74.63(12)
C12 Cr1 C3 C4 46.32(15)
C1 Cr1 C3 C2 29.81(10)
C8 Cr1 C3 C2 -50.72(16)
C6 Cr1 C3 C2 67.75(11)
C9 Cr1 C3 C2 -77.68(11)
C10 Cr1 C3 C2 -114.31(11)
C13 Cr1 C3 C2 172.7(10)
C5 Cr1 C3 C2 104.91(11)
C4 Cr1 C3 C2 133.70(16)
C11 Cr1 C3 C2 -151.67(11)
C12 Cr1 C3 C2 -179.98(11)
C2 C3 C4 C5 0.2(3)
Cr1 C3 C4 C5 52.69(15)
C2 C3 C4 Cr1 -52.45(15)
C1 Cr1 C4 C3 66.58(11)
C8 Cr1 C4 C3 -130.3(12)
C2 Cr1 C4 C3 28.58(10)
C6 Cr1 C4 C3 104.67(11)
C9 Cr1 C4 C3 -50.16(15)
C10 Cr1 C4 C3 -76.42(12)
C13 Cr1 C4 C3 -176.38(11)
C5 Cr1 C4 C3 133.27(16)
C11 Cr1 C4 C3 -112.86(11)
C12 Cr1 C4 C3 -149.58(11)
C1 Cr1 C4 C5 -66.70(11)
C8 Cr1 C4 C5 96.4(12)
C2 Cr1 C4 C5 -104.69(12)
C6 Cr1 C4 C5 -28.61(11)
C9 Cr1 C4 C5 176.57(11)
C10 Cr1 C4 C5 150.31(11)
C13 Cr1 C4 C5 50.35(15)
C3 Cr1 C4 C5 -133.27(16)
C11 Cr1 C4 C5 113.87(11)
C12 Cr1 C4 C5 77.15(12)
C3 C4 C5 C6 -0.5(3)
Cr1 C4 C5 C6 52.12(15)
C3 C4 C5 Cr1 -52.62(15)
C1 Cr1 C5 C4 103.74(12)
C8 Cr1 C5 C4 -174.50(11)
C2 Cr1 C5 C4 65.78(11)
C6 Cr1 C5 C4 133.73(16)
C9 Cr1 C5 C4 -63.5(17)
C10 Cr1 C5 C4 -46.16(16)
C13 Cr1 C5 C4 -147.59(11)
C3 Cr1 C5 C4 28.70(11)
C11 Cr1 C5 C4 -73.81(12)
C12 Cr1 C5 C4 -110.87(11)
C1 Cr1 C5 C6 -29.99(10)
C8 Cr1 C5 C6 51.77(16)
C2 Cr1 C5 C6 -67.95(11)
C9 Cr1 C5 C6 162.8(16)
C10 Cr1 C5 C6 -179.89(11)
C13 Cr1 C5 C6 78.68(12)
C3 Cr1 C5 C6 -105.03(12)
C4 Cr1 C5 C6 -133.73(16)
C11 Cr1 C5 C6 152.46(11)
C12 Cr1 C5 C6 115.40(11)
C4 C5 C6 C1 0.9(3)
Cr1 C5 C6 C1 53.34(14)
C4 C5 C6 Cr1 -52.44(15)
C2 C1 C6 C5 -1.0(2)
C7 C1 C6 C5 -178.86(16)
Cr1 C1 C6 C5 -53.90(14)
C2 C1 C6 Cr1 52.87(14)
C7 C1 C6 Cr1 -124.96(16)
C1 Cr1 C6 C5 131.80(15)
C8 Cr1 C6 C5 -148.53(11)
C2 Cr1 C6 C5 102.78(12)
C9 Cr1 C6 C5 -178.78(12)
C10 Cr1 C6 C5 1.7(18)
C13 Cr1 C6 C5 -110.94(11)
C3 Cr1 C6 C5 65.37(11)
C4 Cr1 C6 C5 28.46(11)
C11 Cr1 C6 C5 -43.39(16)
C12 Cr1 C6 C5 -73.42(12)
C8 Cr1 C6 C1 79.67(11)
C2 Cr1 C6 C1 -29.02(10)
C9 Cr1 C6 C1 49.42(16)
C10 Cr1 C6 C1 -130.1(17)
C13 Cr1 C6 C1 117.26(11)
C3 Cr1 C6 C1 -66.43(11)
C5 Cr1 C6 C1 -131.80(15)
C4 Cr1 C6 C1 -103.34(11)
C11 Cr1 C6 C1 -175.19(11)
C12 Cr1 C6 C1 154.78(10)
C2 C1 C7 N1 63(8)
C6 C1 C7 N1 -119(8)
Cr1 C1 C7 N1 152(8)
C1 Cr1 C8 C13 113.87(11)
C2 Cr1 C8 C13 152.54(10)
C6 Cr1 C8 C13 74.84(11)
C9 Cr1 C8 C13 -133.38(15)
C10 Cr1 C8 C13 -103.95(11)
C3 Cr1 C8 C13 -175.85(11)
C5 Cr1 C8 C13 43.00(15)
C4 Cr1 C8 C13 -49.1(12)
C11 Cr1 C8 C13 -66.64(11)
C12 Cr1 C8 C13 -29.41(10)
C1 Cr1 C8 C9 -112.74(11)
C2 Cr1 C8 C9 -74.07(11)
C6 Cr1 C8 C9 -151.78(10)
C10 Cr1 C8 C9 29.44(10)
C13 Cr1 C8 C9 133.38(15)
C3 Cr1 C8 C9 -42.46(16)
C5 Cr1 C8 C9 176.39(11)
C4 Cr1 C8 C9 84.3(12)
C11 Cr1 C8 C9 66.74(11)
C12 Cr1 C8 C9 103.97(11)
C1 Cr1 C8 C14 0.46(17)
C2 Cr1 C8 C14 39.13(18)
C6 Cr1 C8 C14 -38.57(18)
C9 Cr1 C8 C14 113.2(2)
C10 Cr1 C8 C14 142.64(18)
C13 Cr1 C8 C14 -113.4(2)
C3 Cr1 C8 C14 70.7(2)
C5 Cr1 C8 C14 -70.4(2)
C4 Cr1 C8 C14 -162.5(11)
C11 Cr1 C8 C14 179.95(17)
C12 Cr1 C8 C14 -142.82(18)
C13 C8 C9 C10 0.0(2)
C14 C8 C9 C10 -177.87(16)
Cr1 C8 C9 C10 -53.24(14)
C13 C8 C9 Cr1 53.20(14)
C14 C8 C9 Cr1 -124.63(16)
C1 Cr1 C9 C10 -148.79(11)
C8 Cr1 C9 C10 132.07(16)
C2 Cr1 C9 C10 -110.76(11)
C6 Cr1 C9 C10 -179.97(11)
C13 Cr1 C9 C10 103.19(12)
C3 Cr1 C9 C10 -73.03(12)
C5 Cr1 C9 C10 18.2(17)
C4 Cr1 C9 C10 -42.59(16)
C11 Cr1 C9 C10 28.71(11)
C12 Cr1 C9 C10 65.83(11)
C1 Cr1 C9 C8 79.14(11)
C2 Cr1 C9 C8 117.17(11)
C6 Cr1 C9 C8 47.96(16)
C10 Cr1 C9 C8 -132.07(16)
C13 Cr1 C9 C8 -28.88(10)
C3 Cr1 C9 C8 154.90(10)
C5 Cr1 C9 C8 -113.8(17)
C4 Cr1 C9 C8 -174.65(11)
C11 Cr1 C9 C8 -103.36(11)
C12 Cr1 C9 C8 -66.24(11)
C8 C9 C10 C11 -0.4(3)
Cr1 C9 C10 C11 -53.31(15)
C8 C9 C10 Cr1 52.88(14)
C1 Cr1 C10 C11 -174.97(11)
C8 Cr1 C10 C11 103.54(12)
C2 Cr1 C10 C11 -147.41(11)
C6 Cr1 C10 C11 -47.2(18)
C9 Cr1 C10 C11 133.32(16)
C13 Cr1 C10 C11 65.81(11)
C3 Cr1 C10 C11 -110.55(11)
C5 Cr1 C10 C11 -45.52(16)
C4 Cr1 C10 C11 -73.53(12)
C12 Cr1 C10 C11 28.82(11)
C1 Cr1 C10 C9 51.71(16)
C8 Cr1 C10 C9 -29.78(10)
C2 Cr1 C10 C9 79.27(12)
C6 Cr1 C10 C9 18E1(10)
C13 Cr1 C10 C9 -67.51(11)
C3 Cr1 C10 C9 116.13(11)
C5 Cr1 C10 C9 -178.84(11)
C4 Cr1 C10 C9 153.15(11)
C11 Cr1 C10 C9 -133.32(16)
C12 Cr1 C10 C9 -104.50(12)
C9 C10 C11 C12 0.2(3)
Cr1 C10 C11 C12 -52.79(15)
C9 C10 C11 Cr1 53.04(15)
C1 Cr1 C11 C10 103.9(13)
C8 Cr1 C11 C10 -66.82(11)
C2 Cr1 C11 C10 50.91(15)
C6 Cr1 C11 C10 177.37(11)
C9 Cr1 C11 C10 -28.84(11)
C13 Cr1 C11 C10 -104.69(12)
C3 Cr1 C11 C10 77.66(12)
C5 Cr1 C11 C10 150.70(11)
C4 Cr1 C11 C10 114.21(11)
C12 Cr1 C11 C10 -133.18(16)
C1 Cr1 C11 C12 -122.9(13)
C8 Cr1 C11 C12 66.36(11)
C2 Cr1 C11 C12 -175.90(11)
C6 Cr1 C11 C12 -49.45(16)
C9 Cr1 C11 C12 104.35(12)
C10 Cr1 C11 C12 133.18(16)
C13 Cr1 C11 C12 28.49(11)
C3 Cr1 C11 C12 -149.16(11)
C5 Cr1 C11 C12 -76.12(12)
C4 Cr1 C11 C12 -112.61(11)
C10 C11 C12 C13 0.4(3)
Cr1 C11 C12 C13 -52.12(15)
C10 C11 C12 Cr1 52.54(15)
C1 Cr1 C12 C13 -50.70(16)
C8 Cr1 C12 C13 29.82(10)
C2 Cr1 C12 C13 -18E1(6)
C6 Cr1 C12 C13 -77.44(12)
C9 Cr1 C12 C13 67.66(11)
C10 Cr1 C12 C13 104.93(12)
C3 Cr1 C12 C13 -179.22(11)
C5 Cr1 C12 C13 -114.14(11)
C4 Cr1 C12 C13 -151.38(11)
C11 Cr1 C12 C13 133.75(16)
C1 Cr1 C12 C11 175.55(11)
C8 Cr1 C12 C11 -103.93(12)
C2 Cr1 C12 C11 46.9(11)
C6 Cr1 C12 C11 148.81(11)
C9 Cr1 C12 C11 -66.09(11)
C10 Cr1 C12 C11 -28.82(11)
C13 Cr1 C12 C11 -133.75(16)
C3 Cr1 C12 C11 47.03(15)
C5 Cr1 C12 C11 112.11(11)
C4 Cr1 C12 C11 74.87(12)
C11 C12 C13 C8 -0.9(3)
Cr1 C12 C13 C8 -53.21(14)
C11 C12 C13 Cr1 52.32(15)
C9 C8 C13 C12 0.7(3)
C14 C8 C13 C12 178.52(16)
Cr1 C8 C13 C12 53.86(15)
C9 C8 C13 Cr1 -53.16(14)
C14 C8 C13 Cr1 124.67(16)
C1 Cr1 C13 C12 149.87(11)
C8 Cr1 C13 C12 -131.97(15)
C2 Cr1 C13 C12 179.93(12)
C6 Cr1 C13 C12 112.34(11)
C9 Cr1 C13 C12 -103.03(12)
C10 Cr1 C13 C12 -65.53(11)
C3 Cr1 C13 C12 7.9(11)
C5 Cr1 C13 C12 74.41(12)
C4 Cr1 C13 C12 44.12(15)
C11 Cr1 C13 C12 -28.49(11)
C1 Cr1 C13 C8 -78.17(11)
C2 Cr1 C13 C8 -48.10(16)
C6 Cr1 C13 C8 -115.69(10)
C9 Cr1 C13 C8 28.94(10)
C10 Cr1 C13 C8 66.44(11)
C3 Cr1 C13 C8 139.9(10)
C5 Cr1 C13 C8 -153.62(10)
C4 Cr1 C13 C8 176.09(10)
C11 Cr1 C13 C8 103.48(11)
C12 Cr1 C13 C8 131.97(15)
C13 C8 C14 N2 14E1(10)
C9 C8 C14 N2 -4E1(6)
Cr1 C8 C14 N2 -13E1(10)
